data_7702691
loop_
_publ_author_name
'Cerrada, Elena'
'Diaz, Carmelo'
'Diaz, M. Cristina'
'Hursthouse, Michael B.'
'Laguna, Mariano'
'Light, Mark E.'

_publ_contact_author 'Dr. Prof. Mariano Laguna'
_publ_section_title
;
 Tetrathiafulvalene-functionalized phosphine as a coordinating ligand.
 X-Ray structures of (PPh2)4TTF and [(AuCl)4{(PPh2)4TTF}]
;
_journal_issue 6
_journal_name_full 'Journal of the Chemical Society, Dalton Transactions'
_journal_page_first 1104
_journal_paper_doi 10.1039/b106310n
_journal_year 2002
_chemical_formula_sum 'C55 H41 Cl3 P4 S4'
_chemical_formula_weight 1060.35
_space_group_IT_number 2
_space_group_name_Hall '-P 1'
_space_group_name_H-M_alt 'P -1'
_symmetry_cell_setting triclinic
_symmetry_space_group_name_H-M 'P -1'
_atom_sites_solution_hydrogens geom
_atom_sites_solution_primary direct
_atom_sites_solution_secondary difmap
_audit_creation_method SHELXL-97
_cell_angle_alpha 72.829(6)
_cell_angle_beta 69.653(4)
_cell_angle_gamma 82.261(5)
_cell_formula_units_Z 1
_cell_length_a 9.6800(9)
_cell_length_b 11.7691(10)
_cell_length_c 12.6621(12)
_cell_measurement_temperature 150(2)
_cell_volume 1291.4(2)
_computing_structure_refinement 'SHELXL-97 (Sheldrick, 1997)'
_computing_structure_solution 'SHELXS-97 (Sheldrick, 1990)'
_diffrn_ambient_temperature 150(2)
_diffrn_measured_fraction_theta_full 0.993
_diffrn_measured_fraction_theta_max 0.993
_diffrn_radiation_monochromator graphite
_diffrn_radiation_source 'fine-focus sealed tube'
_diffrn_radiation_type MoK\a
_diffrn_radiation_wavelength 0.71073
_diffrn_reflns_av_R_equivalents 0.0807
_diffrn_reflns_av_sigmaI/netI 0.0995
_diffrn_reflns_limit_h_max 10
_diffrn_reflns_limit_h_min -10
_diffrn_reflns_limit_k_max 13
_diffrn_reflns_limit_k_min -12
_diffrn_reflns_limit_l_max 14
_diffrn_reflns_limit_l_min -14
_diffrn_reflns_number 9756
_diffrn_reflns_theta_full 23.26
_diffrn_reflns_theta_max 23.26
_diffrn_reflns_theta_min 2.94
_exptl_absorpt_coefficient_mu 0.500
_exptl_absorpt_correction_T_max 0.9950
_exptl_absorpt_correction_T_min 0.8644
_exptl_crystal_density_diffrn 1.363
_exptl_crystal_density_method 'not measured'
_exptl_crystal_F_000 546
_exptl_crystal_size_max 0.30
_exptl_crystal_size_mid 0.20
_exptl_crystal_size_min 0.01
_refine_diff_density_max 0.571
_refine_diff_density_min -0.558
_refine_diff_density_rms 0.067
_refine_ls_extinction_coef 0.008(2)
_refine_ls_extinction_expression Fc^*^=kFc[1+0.001xFc^2^\l^3^/sin(2\q)]^-1/4^
_refine_ls_extinction_method SHELXL
_refine_ls_goodness_of_fit_ref 1.006
_refine_ls_hydrogen_treatment mixed
_refine_ls_matrix_type full
_refine_ls_number_parameters 317
_refine_ls_number_reflns 3687
_refine_ls_number_restraints 30
_refine_ls_restrained_S_all 1.022
_refine_ls_R_factor_all 0.1109
_refine_ls_R_factor_gt 0.0587
_refine_ls_shift/su_max 0.104
_refine_ls_shift/su_mean 0.008
_refine_ls_structure_factor_coef Fsqd
_refine_ls_weighting_details 'calc w=1/[\s^2^(Fo^2^)+(0.0687P)^2^+0.6414P] where P=(Fo^2^+2Fc^2^)/3'
_refine_ls_weighting_scheme calc
_refine_ls_wR_factor_gt 0.1356
_refine_ls_wR_factor_ref 0.1614
_reflns_number_gt 2243
_reflns_number_total 3687
_reflns_threshold_expression >2sigma(I)
_cod_data_source_file b106310n.txt
_cod_data_source_block compound1
_cod_depositor_comments
;
The following automatic conversions were performed:

data item '_symmetry_cell_setting' value 'Triclinic' was changed to
'triclinic' in accordance with the
/home/saulius/struct/COD-crude-data/automatic-downloads/DataCite-retrospective/RSC/depositions/lib/dictionaries/cif_core.dic
dictionary named 'cif_core.dic' version 2.4.2 last updated on
2011-04-26.

Automatic conversion script
Id: cif_fix_values 6909 2019-04-08 15:41:33Z antanas 
;
_cod_original_sg_symbol_H-M P-1
_cod_database_code 7702691

loop_
_symmetry_equiv_pos_as_xyz
'x, y, z'
'-x, -y, -z'

loop_
_atom_site_label
_atom_site_type_symbol
_atom_site_fract_x
_atom_site_fract_y
_atom_site_fract_z
_atom_site_U_iso_or_equiv
_atom_site_adp_type
_atom_site_occupancy
_atom_site_symmetry_multiplicity
_atom_site_calc_flag
_atom_site_refinement_flags
C1 C 0.5769(6) 0.6320(5) -0.2288(5) 0.0470(15) Uani 1 1 d .
H1 H 0.6002 0.5735 -0.1669 0.056 Uiso 1 1 calc R
C2 C 0.6783(6) 0.6546(5) -0.3395(5) 0.0561(17) Uani 1 1 d .
H2 H 0.7697 0.6108 -0.3538 0.067 Uiso 1 1 calc R
C3 C 0.6470(7) 0.7407(6) -0.4294(6) 0.067(2) Uani 1 1 d .
H3 H 0.7183 0.7576 -0.5053 0.081 Uiso 1 1 calc R
C4 C 0.5138(7) 0.8026(5) -0.4106(5) 0.0570(17) Uani 1 1 d .
H4 H 0.4918 0.8608 -0.4733 0.068 Uiso 1 1 calc R
C5 C 0.4111(6) 0.7790(5) -0.2982(5) 0.0472(15) Uani 1 1 d .
H5 H 0.3192 0.8222 -0.2844 0.057 Uiso 1 1 calc R
C6 C 0.4420(6) 0.6926(4) -0.2059(4) 0.0352(13) Uani 1 1 d .
C7 C 0.1362(5) 0.7046(5) -0.0771(4) 0.0348(13) Uani 1 1 d .
C8 C 0.0636(6) 0.8143(5) -0.0653(4) 0.0403(13) Uani 1 1 d .
H8 H 0.1100 0.8698 -0.0483 0.048 Uiso 1 1 calc R
C9 C -0.0727(6) 0.8423(6) -0.0778(5) 0.0556(16) Uani 1 1 d .
H9 H -0.1211 0.9162 -0.0686 0.067 Uiso 1 1 calc R
C10 C -0.1401(7) 0.7617(7) -0.1040(5) 0.0649(18) Uani 1 1 d .
H10 H -0.2341 0.7811 -0.1139 0.078 Uiso 1 1 calc R
C11 C -0.0707(7) 0.6545(6) -0.1156(5) 0.0558(17) Uani 1 1 d .
H11 H -0.1175 0.5991 -0.1323 0.067 Uiso 1 1 calc R
C12 C 0.0656(6) 0.6270(5) -0.1032(5) 0.0462(15) Uani 1 1 d .
H12 H 0.1129 0.5528 -0.1128 0.055 Uiso 1 1 calc R
C13 C 0.3499(5) 0.7682(4) 0.0002(4) 0.0309(12) Uani 1 1 d .
C14 C 0.4595(5) 0.9532(4) 0.0115(4) 0.0318(12) Uani 1 1 d .
C15 C 0.2935(5) 0.7681(4) 0.1137(4) 0.0301(12) Uani 1 1 d .
C16 C 0.1974(5) 0.6523(4) 0.3550(4) 0.0333(13) Uani 1 1 d .
C17 C 0.3384(6) 0.6357(5) 0.3616(5) 0.0470(15) Uani 1 1 d .
H17 H 0.4189 0.6311 0.2934 0.056 Uiso 1 1 calc R
C18 C 0.3665(7) 0.6258(5) 0.4629(5) 0.0570(17) Uani 1 1 d .
H18 H 0.4650 0.6173 0.4641 0.068 Uiso 1 1 calc R
C19 C 0.2500(8) 0.6285(6) 0.5630(6) 0.069(2) Uani 1 1 d .
H19 H 0.2679 0.6214 0.6339 0.083 Uiso 1 1 calc R
C20 C 0.1089(7) 0.6412(6) 0.5603(5) 0.0659(19) Uani 1 1 d .
H20 H 0.0289 0.6421 0.6297 0.079 Uiso 1 1 calc R
C21 C 0.0809(6) 0.6530(5) 0.4562(5) 0.0497(16) Uani 1 1 d .
H21 H -0.0176 0.6615 0.4551 0.060 Uiso 1 1 calc R
C22 C -0.0113(5) 0.7236(5) 0.2307(4) 0.0376(13) Uani 1 1 d .
C23 C -0.0533(6) 0.8370(5) 0.2411(5) 0.0488(15) Uani 1 1 d .
H23 H 0.0149 0.8852 0.2453 0.059 Uiso 1 1 calc R
C24 C -0.1954(7) 0.8817(6) 0.2456(5) 0.0653(19) Uani 1 1 d .
H24 H -0.2246 0.9599 0.2534 0.078 Uiso 1 1 calc R
C25 C -0.2924(6) 0.8125(6) 0.2387(5) 0.0622(18) Uani 1 1 d .
H25 H -0.3891 0.8433 0.2412 0.075 Uiso 1 1 calc R
C26 C -0.2529(7) 0.6999(7) 0.2282(6) 0.072(2) Uani 1 1 d .
H26 H -0.3213 0.6522 0.2236 0.086 Uiso 1 1 calc R
C27 C -0.1124(6) 0.6560(6) 0.2242(5) 0.0567(17) Uani 1 1 d .
H27 H -0.0846 0.5775 0.2168 0.068 Uiso 1 1 calc R
C28 C -0.0299(8) 0.0672(6) 0.5209(4) 0.167(10) Uani 0.50 1 d PDU
H28 H -0.0375 0.1449 0.5400 0.201 Uiso 0.50 1 calc PR
P1 P 0.31320(14) 0.65308(11) -0.05631(12) 0.0339(4) Uani 1 1 d .
P2 P 0.17045(14) 0.65277(11) 0.21950(11) 0.0342(4) Uani 1 1 d .
S1 S 0.46261(14) 0.88638(11) -0.09697(11) 0.0350(4) Uani 1 1 d .
S2 S 0.34087(14) 0.88632(11) 0.15227(11) 0.0346(4) Uani 1 1 d .
Cl1 Cl -0.1875(7) -0.0147(9) 0.5861(7) 0.219(4) Uani 0.50 1 d PDU
Cl2 Cl 0.1034(10) -0.0333(9) 0.5594(9) 0.246(5) Uani 0.50 1 d PDU
Cl3 Cl 0.0118(11) 0.0763(5) 0.3744(4) 0.168(3) Uani 0.50 1 d PDU

loop_
_atom_site_aniso_label
_atom_site_aniso_U_11
_atom_site_aniso_U_22
_atom_site_aniso_U_33
_atom_site_aniso_U_23
_atom_site_aniso_U_13
_atom_site_aniso_U_12
C1 0.043(4) 0.039(3) 0.049(4) -0.005(3) -0.007(3) -0.002(3)
C2 0.035(3) 0.062(4) 0.056(4) -0.013(3) 0.002(3) 0.000(3)
C3 0.055(4) 0.088(5) 0.044(4) -0.022(4) 0.008(3) -0.009(4)
C4 0.060(4) 0.067(4) 0.033(4) -0.003(3) -0.009(3) -0.007(3)
C5 0.042(3) 0.059(4) 0.037(3) -0.014(3) -0.006(3) -0.004(3)
C6 0.037(3) 0.038(3) 0.036(3) -0.015(3) -0.012(3) -0.009(2)
C7 0.024(3) 0.049(3) 0.031(3) -0.006(2) -0.008(2) -0.011(2)
C8 0.038(3) 0.040(3) 0.040(3) -0.003(2) -0.013(3) -0.006(3)
C9 0.036(4) 0.069(4) 0.057(4) -0.008(3) -0.017(3) 0.001(3)
C10 0.038(4) 0.094(5) 0.059(4) 0.000(4) -0.024(3) -0.011(4)
C11 0.042(4) 0.076(5) 0.052(4) -0.008(3) -0.020(3) -0.019(3)
C12 0.039(4) 0.061(4) 0.043(3) -0.015(3) -0.013(3) -0.016(3)
C13 0.022(3) 0.034(3) 0.036(3) -0.010(2) -0.006(2) -0.005(2)
C14 0.026(3) 0.037(3) 0.029(3) -0.007(2) -0.006(2) -0.004(2)
C15 0.022(3) 0.034(3) 0.034(3) -0.008(2) -0.009(2) -0.005(2)
C16 0.029(3) 0.032(3) 0.036(3) -0.006(2) -0.008(3) -0.008(2)
C17 0.041(4) 0.054(4) 0.045(4) -0.008(3) -0.014(3) -0.007(3)
C18 0.051(4) 0.061(4) 0.059(4) -0.001(3) -0.027(4) -0.016(3)
C19 0.070(5) 0.084(5) 0.057(4) 0.005(4) -0.035(4) -0.033(4)
C20 0.057(4) 0.098(5) 0.034(4) -0.007(3) -0.008(3) -0.019(4)
C21 0.043(4) 0.068(4) 0.034(3) -0.005(3) -0.009(3) -0.018(3)
C22 0.028(3) 0.048(3) 0.027(3) -0.001(2) -0.002(2) -0.009(2)
C23 0.024(3) 0.047(4) 0.061(4) -0.005(3) -0.003(3) -0.004(3)
C24 0.049(4) 0.055(4) 0.062(4) 0.007(3) -0.003(3) 0.004(3)
C25 0.024(3) 0.086(5) 0.062(4) 0.006(4) -0.017(3) -0.006(3)
C26 0.042(4) 0.086(5) 0.092(6) -0.019(4) -0.025(4) -0.020(4)
C27 0.029(3) 0.081(5) 0.059(4) -0.018(3) -0.007(3) -0.019(3)
C28 0.213(18) 0.182(18) 0.162(16) -0.031(13) -0.138(15) -0.015(15)
P1 0.0317(8) 0.0359(8) 0.0365(8) -0.0117(6) -0.0106(6) -0.0059(6)
P2 0.0287(8) 0.0372(8) 0.0348(8) -0.0085(6) -0.0056(6) -0.0101(6)
S1 0.0336(8) 0.0394(8) 0.0314(8) -0.0096(6) -0.0057(6) -0.0117(6)
S2 0.0327(8) 0.0384(8) 0.0323(8) -0.0111(6) -0.0048(6) -0.0120(6)
Cl1 0.252(9) 0.230(8) 0.136(6) -0.035(6) -0.005(6) -0.067(7)
Cl2 0.289(12) 0.223(9) 0.231(11) -0.038(8) -0.089(9) -0.066(8)
Cl3 0.290(10) 0.129(5) 0.080(4) -0.028(3) -0.058(5) 0.006(6)

loop_
_atom_type_symbol
_atom_type_description
_atom_type_scat_dispersion_real
_atom_type_scat_dispersion_imag
_atom_type_scat_source
C C 0.0033 0.0016 'International Tables Vol C Tables 4.2.6.8 and 6.1.1.4'
H H 0.0000 0.0000 'International Tables Vol C Tables 4.2.6.8 and 6.1.1.4'
P P 0.1023 0.0942 'International Tables Vol C Tables 4.2.6.8 and 6.1.1.4'
S S 0.1246 0.1234 'International Tables Vol C Tables 4.2.6.8 and 6.1.1.4'
Cl Cl 0.1484 0.1585 'International Tables Vol C Tables 4.2.6.8 and 6.1.1.4'

loop_
_geom_angle_atom_site_label_1
_geom_angle_atom_site_label_2
_geom_angle_atom_site_label_3
_geom_angle
_geom_angle_site_symmetry_1
_geom_angle_site_symmetry_3
C2 C1 C6 121.4(6) . .
C1 C2 C3 119.8(6) . .
C4 C3 C2 120.7(6) . .
C3 C4 C5 119.2(6) . .
C6 C5 C4 120.7(6) . .
C1 C6 C5 118.2(5) . .
C1 C6 P1 117.9(4) . .
C5 C6 P1 123.9(4) . .
C12 C7 C8 117.6(5) . .
C12 C7 P1 116.7(4) . .
C8 C7 P1 125.7(4) . .
C9 C8 C7 121.0(5) . .
C8 C9 C10 119.6(6) . .
C11 C10 C9 120.0(6) . .
C12 C11 C10 120.2(5) . .
C11 C12 C7 121.5(6) . .
C15 C13 S1 117.6(3) . .
C15 C13 P1 123.1(3) . .
S1 C13 P1 119.3(3) . .
C14 C14 S1 122.8(5) 2_675 .
C14 C14 S2 123.1(5) 2_675 .
S1 C14 S2 114.2(2) . .
C13 C15 S2 116.8(3) . .
C13 C15 P2 120.7(3) . .
S2 C15 P2 122.4(3) . .
C21 C16 C17 118.1(5) . .
C21 C16 P2 122.5(4) . .
C17 C16 P2 118.9(4) . .
C18 C17 C16 122.3(5) . .
C17 C18 C19 119.2(6) . .
C20 C19 C18 120.0(6) . .
C19 C20 C21 120.6(6) . .
C16 C21 C20 119.7(6) . .
C23 C22 C27 118.5(5) . .
C23 C22 P2 126.1(4) . .
C27 C22 P2 115.4(4) . .
C22 C23 C24 120.3(5) . .
C25 C24 C23 119.6(6) . .
C26 C25 C24 121.0(6) . .
C25 C26 C27 119.1(6) . .
C26 C27 C22 121.5(6) . .
Cl3 C28 Cl1 102.99(17) . .
Cl3 C28 Cl2 102.69(17) . .
Cl1 C28 Cl2 102.85(17) . .
C7 P1 C13 102.1(2) . .
C7 P1 C6 102.5(2) . .
C13 P1 C6 100.6(2) . .
C22 P2 C15 102.9(2) . .
C22 P2 C16 104.0(2) . .
C15 P2 C16 101.7(2) . .
C14 S1 C13 95.4(2) . .
C15 S2 C14 95.7(2) . .
Cl2 Cl1 C28 55.4(4) 2_556 .
Cl2 Cl1 Cl3 96.5(5) 2_556 2_556
C28 Cl1 Cl3 60.3(3) . 2_556
Cl2 Cl1 C28 50.9(3) 2_556 2_556
C28 Cl1 C28 52.2(3) . 2_556
Cl3 Cl1 C28 49.1(3) 2_556 2_556
Cl3 Cl2 C28 75.1(5) 2_556 2_556
Cl3 Cl2 Cl1 138.1(8) 2_556 2_556
C28 Cl2 Cl1 63.7(4) 2_556 2_556
Cl3 Cl2 C28 75.6(6) 2_556 .
C28 Cl2 C28 64.6(5) 2_556 .
Cl1 Cl2 C28 79.9(4) 2_556 .
Cl2 Cl3 C28 62.5(5) 2_556 .
Cl2 Cl3 C28 65.2(4) 2_556 2_556
C28 Cl3 C28 59.5(4) . 2_556
Cl2 Cl3 Cl1 117.4(7) 2_556 2_556
C28 Cl3 Cl1 73.5(3) . 2_556
C28 Cl3 Cl1 54.5(3) 2_556 2_556

loop_
_geom_bond_atom_site_label_1
_geom_bond_atom_site_label_2
_geom_bond_distance
_geom_bond_site_symmetry_2
C1 C2 1.375(7) .
C1 C6 1.381(7) .
C2 C3 1.375(9) .
C3 C4 1.373(9) .
C4 C5 1.395(7) .
C5 C6 1.397(8) .
C6 P1 1.831(5) .
C7 C12 1.384(6) .
C7 C8 1.407(7) .
C7 P1 1.820(5) .
C8 C9 1.369(8) .
C9 C10 1.392(8) .
C10 C11 1.370(9) .
C11 C12 1.367(8) .
C13 C15 1.347(6) .
C13 S1 1.761(4) .
C13 P1 1.832(4) .
C14 C14 1.340(8) 2_675
C14 S1 1.763(4) .
C14 S2 1.763(4) .
C15 S2 1.764(4) .
C15 P2 1.819(4) .
C16 C21 1.383(7) .
C16 C17 1.381(7) .
C16 P2 1.821(5) .
C17 C18 1.371(8) .
C18 C19 1.378(8) .
C19 C20 1.365(9) .
C20 C21 1.400(8) .
C22 C23 1.373(7) .
C22 C27 1.379(7) .
C22 P2 1.820(5) .
C23 C24 1.393(8) .
C24 C25 1.363(8) .
C25 C26 1.361(9) .
C26 C27 1.377(9) .
C28 Cl3 1.729(2) .
C28 Cl1 1.729(2) .
C28 Cl2 1.729(2) .
Cl1 Cl2 1.685(9) 2_556
Cl1 Cl3 1.928(12) 2_556
Cl1 C28 2.192(11) 2_556
Cl2 Cl3 1.206(9) 2_556
Cl2 C28 1.586(11) 2_556
Cl2 Cl1 1.685(9) 2_556
Cl3 Cl2 1.206(9) 2_556
Cl3 C28 1.845(10) 2_556
Cl3 Cl1 1.928(12) 2_556
